data_7059351
loop_
_publ_author_name
'Avila, Y.'
'Crespo, P. M.'
'Plasencia, Y.'
'Mojica, H. R.'
'Rodr\'iguez-Hern\'andez, J.'
'Reguera, E.'

_publ_section_title
;
 Thermally induced spin crossover in Fe(PyrDer)2[Fe(CN)5NO] with PyrDer =
 4-substituted pyridine derivatives
;
_journal_issue 15
_journal_name_full 'New Journal of Chemistry'
_journal_page_first 5937
_journal_page_last 5946
_journal_paper_doi 10.1039/D0NJ00595A
_journal_volume 44
_journal_year 2020
_chemical_formula_structural Fe(C7N)2[Fe(CN)5NO]
_chemical_formula_sum 'C19 Fe2 N8 O'
_chemical_name_systematic ' iron vinylpyridine pentacyanonitrosilferrates (II)'
_space_group_IT_number 4
_space_group_name_Hall 'P 2yb'
_space_group_name_H-M_alt 'P 1 21 1'
_symmetry_cell_setting monoclinic
_symmetry_space_group_name_Hall 'P 2yb'
_symmetry_space_group_name_H-M 'P 1 21 1'
_audit_update_record
;
2020-01-27 deposited with the CCDC.	2020-03-03 downloaded from the CCDC.
;
_cell_angle_alpha 90.0000
_cell_angle_beta 110.20(1)
_cell_angle_gamma 90.0000
_cell_formula_units_Z 2
_cell_length_a 7.2712(2)
_cell_length_b 15.0207(4)
_cell_length_c 10.7144(2)
_cell_measurement_temperature 300
_cell_volume 1098.23(8)
_cod_data_source_file d0nj00595a2.cif
_cod_data_source_block Fe(C7H7N)2[e(CN)5NO]
_cod_depositor_comments
;
The following automatic conversions were performed:

data item '_symmetry_cell_setting' value 'Monoclinic' was changed to
'monoclinic' in accordance with the
/home/data/users/saulius/crontab/automatic-downloads/rss-feeds/RSC/lib/dictionaries/cif_core.dic
dictionary named 'cif_core.dic' version 2.4.2 last updated on
2011-04-26.

Automatic conversion script
Id: cif_fix_values 7556 2019-12-06 15:28:31Z antanas 

 Adding full bibliography for 7059348--7059351.cif.

 Adding full bibliography for 7059348--7059351.cif.
;
_cod_original_cell_volume 1098.22(2)
_cod_original_sg_symbol_H-M 'P 21'
_cod_original_formula_sum 'Fe2 C19 N8 O1'
_cod_database_code 7059351

loop_
_symmetry_equiv_pos_as_xyz
x,y,z
-x,y+1/2,-z

loop_
_atom_site_label
_atom_site_fract_x
_atom_site_fract_y
_atom_site_fract_z
_atom_site_U_iso_or_equiv
_atom_site_occupancy
_atom_site_adp_type
_atom_site_type_symbol
Fee 0.0023(2) 0.1785(3) 0.0369(1) 0.03800 1.00000 Uiso Fe
Fei 0.4801(1) 0.4307(2) 0.0104(2) 0.03800 1.00000 Uiso Fe
C1 0.3136(2) 0.3344(1) 0.0254(2) 0.03800 1.00000 Uiso C
N1 0.2222(4) 0.2766(1) 0.0381(2) 0.03800 1.00000 Uiso N
C2 0.6658(4) 0.3438(1) -0.0053(3) 0.03800 1.00000 Uiso C
N2 0.7663(2) 0.2909(2) -0.0190(3) 0.03800 1.00000 Uiso N
C3 0.6510(2) 0.5258(5) 0.0013(2) 0.03800 1.00000 Uiso C
N3 0.7435(5) 0.5861(2) 0.00000 0.03800 1.00000 Uiso N
C4 0.3026(1) 0.5174(2) 0.0285(2) 0.03800 1.00000 Uiso C
N4 0.1969(2) 0.5690(5) 0.0394(2) 0.03800 1.00000 Uiso N
C5 0.3688(2) 0.4348(2) -0.1812(2) 0.03800 1.00000 Uiso C
N5 0.3109(2) 0.4378(2) -0.2934(3) 0.03800 1.00000 Uiso N
N6 0.5786(1) 0.4293(4) 0.1695(3) 0.03800 1.00000 Uiso N
O 0.6417(4) 0.4337(4) 0.2817(3) 0.03800 1.00000 Uiso O
N7 0.1555(4) 0.2230(2) 0.2369(2) 0.03800 1.00000 Uiso N
C6 0.1145(2) 0.1387(5) 0.2632(4) 0.03800 1.00000 Uiso C
C7 0.1491(3) 0.1060(2) 0.3900(4) 0.03800 1.00000 Uiso C
C8 0.2313(4) 0.1632(1) 0.4967(3) 0.03800 1.00000 Uiso C
C9 0.2758(2) 0.2503(1) 0.4736(2) 0.03800 1.00000 Uiso C
C10 0.2354(1) 0.2766(3) 0.3431(2) 0.03800 1.00000 Uiso C
C11 0.2706(3) 0.1320(4) 0.6319(4) 0.03800 1.00000 Uiso C
C12 0.4163(2) 0.1599(3) 0.7414(3) 0.03800 1.00000 Uiso C
N8 0.8642(2) 0.2368(4) 0.7841(3) 0.03800 1.00000 Uiso N
C13 0.7796(2) 0.2838(1) 0.6712(2) 0.03800 1.00000 Uiso C
C14 0.7446(3) 0.2503(1) 0.5447(3) 0.03800 1.00000 Uiso C
C15 0.8001(1) 0.1630(2) 0.5333(1) 0.03800 1.00000 Uiso C
C16 0.8875(4) 0.1126(1) 0.6472(4) 0.03800 1.00000 Uiso C
C17 0.9160(5) 0.1522(2) 0.7691(2) 0.03800 1.00000 Uiso C
C18 0.7670(3) 0.1245(3) 0.4029(1) 0.03800 1.00000 Uiso C
C19 0.6193(4) 0.1447(4) 0.2896(2) 0.03800 1.00000 Uiso C

loop_
_atom_type_symbol
_atom_type_scat_Cromer_Mann_a1
_atom_type_scat_Cromer_Mann_b1
_atom_type_scat_Cromer_Mann_a2
_atom_type_scat_Cromer_Mann_b2
_atom_type_scat_Cromer_Mann_a3
_atom_type_scat_Cromer_Mann_b3
_atom_type_scat_Cromer_Mann_a4
_atom_type_scat_Cromer_Mann_b4
_atom_type_scat_Cromer_Mann_c
_atom_type_scat_dispersion_real
_atom_type_scat_dispersion_imag
_atom_type_scat_source
fe 11.76950 4.76110 7.35730 0.30720 3.52220 15.35350 2.30450 76.88050 1.03690 -1.17900 3.20400 International_Tables_for_Crystallography_Vol.C(1991)_Tables_6.1.1.4_and_6.1.1.5
c 2.31000 20.84390 1.02000 10.20750 1.58860 0.56870 0.86500 51.65120 0.21560 0.01700 0.00900 International_Tables_for_Crystallography_Vol.C(1991)_Tables_6.1.1.4_and_6.1.1.5
n 12.21260 0.00570 3.13220 9.89330 2.01250 28.99750 1.16630 0.58260 -11.52900 0.02900 0.01800 International_Tables_for_Crystallography_Vol.C(1991)_Tables_6.1.1.4_and_6.1.1.5
o 3.04850 13.27710 2.28680 5.70110 1.54630 0.32390 0.86700 32.90890 0.25080 0.04700 0.03200 International_Tables_for_Crystallography_Vol.C(1991)_Tables_6.1.1.4_and_6.1.1.5
